data_4069253
loop_
_publ_author_name
'Danila, Ion'
'Biaso, Fr\'ed\'eric'
'Sidorenkova, Helena'
'Geoffroy, Michel'
'Fourmigu\'e, Marc'
'Levillain, E.'
'Avarvari, Narcis'

_publ_section_title
;
 Rigid Bis(tetrathiafulvalenes) Doubly Bridged by Phosphino Groups and
 Derivatives: Synthesis and Intramolecular Mixed Valence State
;
_journal_issue 13
_journal_name_full Organometallics
_journal_page_first 3691
_journal_paper_doi 10.1021/om900107y
_journal_volume 28
_journal_year 2009
_chemical_formula_moiety C39H23ClO10P2S8W2
_chemical_formula_sum 'C39 H23 Cl O10 P2 S8 W2'
_chemical_formula_weight 1373.14
_chemical_name_common 'cis-(o-DMTTF)2{[W(CO)5]PPh}2, 1/2(CH2Cl2)'
_chemical_name_systematic
;
 ?
;
_space_group_IT_number 2
_symmetry_cell_setting triclinic
_symmetry_space_group_name_Hall '-P 1'
_symmetry_space_group_name_H-M 'P -1'
_atom_sites_solution_hydrogens geom
_atom_sites_solution_primary direct
_atom_sites_solution_secondary difmap
_audit_creation_method SHELXL-97
_cell_angle_alpha 106.82(3)
_cell_angle_beta 105.47(3)
_cell_angle_gamma 92.66(3)
_cell_formula_units_Z 2
_cell_length_a 12.237(2)
_cell_length_b 13.939(3)
_cell_length_c 14.864(3)
_cell_measurement_reflns_used 7998
_cell_measurement_temperature 293(2)
_cell_measurement_theta_max 26.05
_cell_measurement_theta_min 1.65
_cell_volume 2317.9(10)
_computing_cell_refinement 'SELECT, CELL [STOE-IPDS]'
_computing_data_collection 'EXPOSE [STOE-IPDS]'
_computing_data_reduction 'INTEGRATE [STOE-IPDS]'
_computing_structure_refinement 'SHELXL-97 (Sheldrick, 1997)'
_computing_structure_solution 'SHELXS-97 (Sheldrick, 1990)'
_diffrn_ambient_temperature 293(2)
_diffrn_detector_area_resol_mean 6.66
_diffrn_measured_fraction_theta_full 0.925
_diffrn_measured_fraction_theta_max 0.925
_diffrn_measurement_device_type STOE-IPDS
_diffrn_measurement_method 'Oscillation, Phi. incr. = 1.6'
_diffrn_radiation_monochromator graphite
_diffrn_radiation_source 'fine-focus sealed tube'
_diffrn_radiation_type MoK\a
_diffrn_radiation_wavelength 0.71073
_diffrn_reflns_av_R_equivalents 0.0855
_diffrn_reflns_av_sigmaI/netI 0.1426
_diffrn_reflns_limit_h_max 14
_diffrn_reflns_limit_h_min -15
_diffrn_reflns_limit_k_max 17
_diffrn_reflns_limit_k_min -17
_diffrn_reflns_limit_l_max 18
_diffrn_reflns_limit_l_min -18
_diffrn_reflns_number 22590
_diffrn_reflns_theta_full 25.91
_diffrn_reflns_theta_max 25.91
_diffrn_reflns_theta_min 1.94
_exptl_absorpt_coefficient_mu 5.499
_exptl_absorpt_correction_T_max 0.9608
_exptl_absorpt_correction_T_min 0.7386
_exptl_absorpt_correction_type numerical
_exptl_absorpt_process_details faceit
_exptl_crystal_colour red
_exptl_crystal_density_diffrn 1.967
_exptl_crystal_density_meas ?
_exptl_crystal_density_method 'not measured'
_exptl_crystal_description needle
_exptl_crystal_F_000 1320
_exptl_crystal_size_max 0.39
_exptl_crystal_size_mid 0.039
_exptl_crystal_size_min 0.008
_refine_diff_density_max 1.033
_refine_diff_density_min -0.684
_refine_diff_density_rms 0.148
_refine_ls_extinction_method none
_refine_ls_goodness_of_fit_ref 0.727
_refine_ls_hydrogen_treatment constr
_refine_ls_matrix_type full
_refine_ls_number_parameters 563
_refine_ls_number_reflns 8359
_refine_ls_number_restraints 0
_refine_ls_restrained_S_all 0.727
_refine_ls_R_factor_all 0.0889
_refine_ls_R_factor_gt 0.0371
_refine_ls_shift/su_max 0.018
_refine_ls_shift/su_mean 0.001
_refine_ls_structure_factor_coef Fsqd
_refine_ls_weighting_details 'calc w=1/[\s^2^(Fo^2^)+(0.0000P)^2^+0.0000P] where P=(Fo^2^+2Fc^2^)/3'
_refine_ls_weighting_scheme calc
_refine_ls_wR_factor_gt 0.0480
_refine_ls_wR_factor_ref 0.0560
_reflns_number_gt 4885
_reflns_number_total 8359
_reflns_threshold_expression >2sigma(I)
_cod_data_source_file om900107y_si_002.cif
_cod_data_source_block cis-4
_cod_depositor_comments
;
The following automatic conversions were performed:

'_exptl_absorpt_correction_type' value 'Numerical' changed to
'numerical' according to
/home/saulius/struct/CIF-dictionaries/cif_core.dic dictionary named
'cif_core.dic' version 2.4.2 from 2011-04-26.

Automatic conversion script
Id: cif_fix_values 1715 2011-07-08 13:25:40Z adriana 

The following automatic conversions were performed:

'_exptl_crystal_density_meas' value 'not measured' was changed to '?'
- the value is perceived as not measured.

Automatic conversion script
Id: cif_fix_values 3008 2015-01-20 13:52:24Z robertas 
;
_cod_original_cell_volume 2318.2(8)
_cod_original_sg_symbol_H-M P-1
_cod_database_code 4069253

loop_
_symmetry_equiv_pos_as_xyz
'x, y, z'
'-x, -y, -z'

loop_
_atom_site_label
_atom_site_type_symbol
_atom_site_fract_x
_atom_site_fract_y
_atom_site_fract_z
_atom_site_U_iso_or_equiv
_atom_site_adp_type
_atom_site_occupancy
_atom_site_symmetry_multiplicity
_atom_site_calc_flag
_atom_site_refinement_flags
W1 W 0.19429(3) 0.52131(3) 0.32509(3) 0.02316(10) Uani 1 1 d .
W2 W 0.52799(3) 0.18861(3) 0.29339(3) 0.02394(10) Uani 1 1 d .
S1 S 0.20578(18) 0.35840(17) -0.15627(15) 0.0311(5) Uani 1 1 d .
S2 S 0.35401(19) 0.19808(17) -0.15833(16) 0.0329(6) Uani 1 1 d .
S3 S 0.14928(17) 0.32443(15) 0.03973(14) 0.0245(5) Uani 1 1 d .
S4 S 0.28551(18) 0.15385(15) 0.02134(14) 0.0287(5) Uani 1 1 d .
S5 S 0.11422(17) 0.28631(15) 0.42140(14) 0.0259(5) Uani 1 1 d .
S6 S 0.27437(17) 0.13413(16) 0.41108(15) 0.0262(5) Uani 1 1 d .
S7 S 0.02373(18) 0.20353(16) 0.57527(15) 0.0298(5) Uani 1 1 d .
S8 S 0.18635(18) 0.05499(16) 0.56862(16) 0.0299(5) Uani 1 1 d .
P1 P 0.12987(16) 0.33726(15) 0.24182(15) 0.0176(5) Uani 1 1 d .
P2 P 0.31782(17) 0.14348(15) 0.22518(15) 0.0175(5) Uani 1 1 d .
O1 O 0.3176(5) 0.5045(5) 0.5369(5) 0.0532(19) Uani 1 1 d .
O2 O -0.0245(6) 0.5377(5) 0.4053(5) 0.0547(19) Uani 1 1 d .
O3 O 0.2820(6) 0.7544(5) 0.4201(5) 0.062(2) Uani 1 1 d .
O4 O 0.4304(6) 0.4993(6) 0.2756(7) 0.082(3) Uani 1 1 d .
O5 O 0.0803(6) 0.5787(5) 0.1322(5) 0.0538(19) Uani 1 1 d .
O6 O 0.5635(6) 0.0168(5) 0.1129(5) 0.0533(19) Uani 1 1 d .
O7 O 0.5244(6) 0.3388(5) 0.1663(5) 0.060(2) Uani 1 1 d .
O8 O 0.7929(5) 0.2679(5) 0.3828(5) 0.058(2) Uani 1 1 d .
O9 O 0.5538(5) 0.0398(5) 0.4242(5) 0.0518(18) Uani 1 1 d .
O10 O 0.4812(6) 0.3581(5) 0.4708(5) 0.056(2) Uani 1 1 d .
C1 C 0.2833(7) 0.4149(7) -0.2947(6) 0.037(2) Uani 1 1 d .
H1A H 0.3219 0.3926 -0.3440 0.056 Uiso 1 1 calc R
H1B H 0.3166 0.4823 -0.2534 0.056 Uiso 1 1 calc R
H1C H 0.2037 0.4145 -0.3259 0.056 Uiso 1 1 calc R
C2 C 0.4416(7) 0.2439(7) -0.2973(6) 0.039(2) Uani 1 1 d .
H2A H 0.4239 0.2730 -0.3498 0.059 Uiso 1 1 calc R
H2B H 0.4331 0.1716 -0.3242 0.059 Uiso 1 1 calc R
H2C H 0.5190 0.2686 -0.2571 0.059 Uiso 1 1 calc R
C3 C 0.2956(7) 0.3452(6) -0.2336(6) 0.028(2) Uani 1 1 d .
C4 C 0.3611(7) 0.2731(6) -0.2355(6) 0.029(2) Uani 1 1 d .
C5 C 0.2610(6) 0.2686(6) -0.1015(5) 0.0220(18) Uani 1 1 d .
C6 C 0.2369(6) 0.2533(6) -0.0232(6) 0.0248(19) Uani 1 1 d .
C7 C 0.1869(6) 0.2765(6) 0.1399(5) 0.0166(16) Uani 1 1 d .
C8 C 0.2513(6) 0.2014(5) 0.1327(5) 0.0184(17) Uani 1 1 d .
C9 C 0.1692(6) 0.2572(5) 0.3194(5) 0.0160(16) Uani 1 1 d .
C10 C 0.2409(6) 0.1867(6) 0.3148(5) 0.0168(17) Uani 1 1 d .
C11 C 0.1665(6) 0.1860(6) 0.4610(6) 0.0263(19) Uani 1 1 d .
C12 C 0.1304(6) 0.1516(6) 0.5252(5) 0.0218(18) Uani 1 1 d .
C13 C 0.0223(7) 0.1210(6) 0.6444(6) 0.028(2) Uani 1 1 d .
C14 C 0.0941(7) 0.0545(6) 0.6424(6) 0.029(2) Uani 1 1 d .
C15 C -0.0646(9) 0.1354(8) 0.7009(7) 0.053(3) Uani 1 1 d .
H15A H -0.0590 0.0882 0.7373 0.080 Uiso 1 1 calc R
H15B H -0.1401 0.1240 0.6558 0.080 Uiso 1 1 calc R
H15C H -0.0502 0.2031 0.7454 0.080 Uiso 1 1 calc R
C16 C 0.1117(8) -0.0214(7) 0.6975(6) 0.043(2) Uani 1 1 d .
H16A H 0.0714 -0.0067 0.7462 0.064 Uiso 1 1 calc R
H16B H 0.1918 -0.0177 0.7292 0.064 Uiso 1 1 calc R
H16C H 0.0831 -0.0881 0.6524 0.064 Uiso 1 1 calc R
C17 C -0.0237(6) 0.2962(6) 0.1876(5) 0.0150(18) Uani 1 1 d .
C18 C -0.0981(7) 0.3591(7) 0.1594(6) 0.031(2) Uani 1 1 d .
H18 H -0.0702 0.4259 0.1700 0.038 Uiso 1 1 calc R
C19 C -0.2142(8) 0.3265(8) 0.1153(7) 0.040(2) Uani 1 1 d .
H19 H -0.2629 0.3708 0.0958 0.048 Uiso 1 1 calc R
C20 C -0.2570(7) 0.2279(8) 0.1005(7) 0.035(2) Uani 1 1 d .
H20 H -0.3348 0.2056 0.0722 0.042 Uiso 1 1 calc R
C21 C -0.1848(7) 0.1642(7) 0.1274(6) 0.030(2) Uani 1 1 d .
H21 H -0.2139 0.0977 0.1164 0.036 Uiso 1 1 calc R
C22 C -0.0684(7) 0.1949(7) 0.1710(6) 0.029(2) Uani 1 1 d .
H22 H -0.0204 0.1497 0.1891 0.035 Uiso 1 1 calc R
C23 C 0.2532(6) 0.0117(6) 0.1682(5) 0.0175(18) Uani 1 1 d .
C24 C 0.1369(7) -0.0113(6) 0.1125(6) 0.025(2) Uani 1 1 d .
H24 H 0.0945 0.0401 0.1015 0.030 Uiso 1 1 calc R
C25 C 0.0862(7) -0.1117(7) 0.0741(6) 0.028(2) Uani 1 1 d .
H25 H 0.0101 -0.1274 0.0358 0.034 Uiso 1 1 calc R
C26 C 0.1462(8) -0.1864(7) 0.0918(6) 0.029(2) Uani 1 1 d .
H26 H 0.1107 -0.2529 0.0681 0.035 Uiso 1 1 calc R
C27 C 0.2587(9) -0.1640(7) 0.1443(7) 0.037(2) Uani 1 1 d .
H27 H 0.3004 -0.2157 0.1552 0.044 Uiso 1 1 calc R
C28 C 0.3129(7) -0.0630(6) 0.1824(6) 0.027(2) Uani 1 1 d .
H28 H 0.3902 -0.0486 0.2173 0.032 Uiso 1 1 calc R
C29 C 0.2733(7) 0.5057(6) 0.4600(7) 0.028(2) Uani 1 1 d .
C30 C 0.0519(7) 0.5327(6) 0.3733(6) 0.0270(19) Uani 1 1 d .
C31 C 0.2488(8) 0.6682(7) 0.3868(7) 0.038(2) Uani 1 1 d .
C32 C 0.3440(8) 0.5055(7) 0.2916(7) 0.043(2) Uani 1 1 d .
C33 C 0.1206(8) 0.5553(7) 0.2010(7) 0.037(2) Uani 1 1 d .
C34 C 0.5521(6) 0.0787(7) 0.1784(7) 0.028(2) Uani 1 1 d .
C35 C 0.5239(6) 0.2858(7) 0.2122(7) 0.034(2) Uani 1 1 d .
C36 C 0.6968(8) 0.2372(7) 0.3498(7) 0.039(2) Uani 1 1 d .
C37 C 0.5431(7) 0.0934(7) 0.3766(7) 0.036(2) Uani 1 1 d .
C38 C 0.4975(7) 0.2977(7) 0.4068(7) 0.035(2) Uani 1 1 d .
Cl1 Cl 0.3666(11) 0.5678(8) 0.0717(7) 0.165(5) Uani 0.50 1 d P
Cl2 Cl 0.4849(9) 0.4860(8) 0.0364(6) 0.155(5) Uani 0.50 1 d P

loop_
_atom_site_aniso_label
_atom_site_aniso_U_11
_atom_site_aniso_U_22
_atom_site_aniso_U_33
_atom_site_aniso_U_23
_atom_site_aniso_U_13
_atom_site_aniso_U_12
W1 0.0275(2) 0.0172(2) 0.0248(2) 0.0065(2) 0.0075(2) 0.00421(19)
W2 0.0183(2) 0.0240(2) 0.0295(3) 0.0061(2) 0.0093(2) 0.00343(19)
S1 0.0371(12) 0.0380(14) 0.0275(13) 0.0180(12) 0.0151(11) 0.0118(11)
S2 0.0459(14) 0.0343(14) 0.0286(13) 0.0153(12) 0.0201(12) 0.0131(12)
S3 0.0311(11) 0.0273(12) 0.0221(12) 0.0135(11) 0.0122(10) 0.0099(10)
S4 0.0450(13) 0.0278(12) 0.0224(12) 0.0111(11) 0.0197(11) 0.0142(10)
S5 0.0356(12) 0.0268(12) 0.0270(12) 0.0139(11) 0.0207(11) 0.0137(10)
S6 0.0304(11) 0.0350(13) 0.0256(12) 0.0193(11) 0.0159(10) 0.0151(10)
S7 0.0389(12) 0.0326(13) 0.0330(13) 0.0196(12) 0.0236(11) 0.0137(11)
S8 0.0357(12) 0.0322(13) 0.0321(13) 0.0190(12) 0.0156(11) 0.0126(11)
P1 0.0195(11) 0.0190(12) 0.0181(12) 0.0087(10) 0.0082(10) 0.0039(9)
P2 0.0210(11) 0.0173(12) 0.0163(12) 0.0054(10) 0.0086(10) 0.0038(10)
O1 0.054(4) 0.066(5) 0.031(4) 0.029(4) -0.014(3) -0.012(4)
O2 0.054(4) 0.063(5) 0.058(5) 0.017(4) 0.033(4) 0.026(4)
O3 0.086(5) 0.019(4) 0.061(5) 0.010(4) -0.009(4) -0.002(4)
O4 0.041(5) 0.081(6) 0.127(8) 0.011(6) 0.052(5) -0.001(4)
O5 0.067(5) 0.059(5) 0.045(4) 0.034(4) 0.011(4) 0.015(4)
O6 0.070(5) 0.039(4) 0.055(5) 0.002(4) 0.037(4) 0.019(4)
O7 0.072(5) 0.049(5) 0.085(6) 0.042(5) 0.044(5) 0.016(4)
O8 0.019(3) 0.064(5) 0.071(6) 0.003(5) 0.005(4) -0.008(3)
O9 0.057(4) 0.055(5) 0.056(5) 0.033(4) 0.019(4) 0.017(4)
O10 0.052(4) 0.038(4) 0.057(5) -0.027(4) 0.027(4) -0.007(4)
C1 0.039(5) 0.051(6) 0.031(5) 0.028(5) 0.010(4) 0.004(5)
C2 0.047(6) 0.047(6) 0.035(6) 0.018(5) 0.026(5) 0.010(5)
C3 0.024(5) 0.036(6) 0.021(5) 0.008(5) 0.005(4) -0.009(4)
C4 0.032(5) 0.033(5) 0.028(5) 0.012(5) 0.014(4) 0.001(4)
C5 0.030(4) 0.023(5) 0.012(4) 0.005(4) 0.005(4) 0.004(4)
C6 0.028(4) 0.015(4) 0.029(5) 0.003(4) 0.011(4) -0.002(4)
C7 0.016(4) 0.022(4) 0.011(4) 0.006(4) 0.003(3) 0.002(4)
C8 0.019(4) 0.014(4) 0.020(4) 0.002(4) 0.006(4) -0.004(3)
C9 0.023(4) 0.009(4) 0.011(4) -0.002(4) 0.005(3) -0.007(3)
C10 0.015(4) 0.022(4) 0.014(4) 0.009(4) 0.002(3) 0.001(4)
C11 0.029(5) 0.023(5) 0.023(5) 0.002(4) 0.007(4) -0.001(4)
C12 0.023(4) 0.026(5) 0.017(4) 0.008(4) 0.005(4) 0.002(4)
C13 0.039(5) 0.031(5) 0.024(5) 0.018(5) 0.012(4) 0.007(4)
C14 0.032(5) 0.035(5) 0.026(5) 0.016(5) 0.012(4) 0.001(4)
C15 0.083(8) 0.053(7) 0.053(7) 0.029(6) 0.052(7) 0.018(6)
C16 0.048(6) 0.045(6) 0.035(6) 0.017(5) 0.006(5) 0.002(5)
C17 0.013(4) 0.026(5) 0.017(4) 0.014(4) 0.013(4) 0.010(4)
C18 0.030(5) 0.031(6) 0.029(6) 0.003(5) 0.010(5) -0.001(4)
C19 0.033(5) 0.046(7) 0.037(6) 0.010(6) 0.007(5) 0.019(5)
C20 0.015(5) 0.054(7) 0.035(6) 0.011(6) 0.008(5) 0.004(5)
C21 0.016(5) 0.042(6) 0.029(5) 0.008(5) 0.009(4) -0.004(4)
C22 0.029(5) 0.037(6) 0.024(5) 0.011(5) 0.013(4) 0.008(4)
C23 0.024(4) 0.015(4) 0.012(4) 0.000(4) 0.009(4) -0.002(4)
C24 0.031(5) 0.028(5) 0.022(5) 0.013(5) 0.010(4) 0.005(4)
C25 0.026(5) 0.034(6) 0.016(5) 0.002(5) 0.000(4) -0.007(5)
C26 0.049(6) 0.016(5) 0.016(5) -0.003(4) 0.013(5) -0.016(5)
C27 0.056(7) 0.018(5) 0.034(6) 0.002(5) 0.016(6) 0.010(5)
C28 0.015(4) 0.028(5) 0.032(6) 0.003(5) 0.005(4) 0.005(4)
C29 0.024(5) 0.016(5) 0.047(6) 0.013(5) 0.011(5) 0.001(4)
C30 0.043(5) 0.012(4) 0.020(5) 0.000(4) 0.003(4) 0.013(4)
C31 0.049(6) 0.036(6) 0.037(6) 0.023(6) 0.009(5) 0.012(5)
C32 0.047(6) 0.019(5) 0.049(7) 0.003(5) 0.003(6) -0.006(5)
C33 0.050(6) 0.024(5) 0.039(6) 0.007(5) 0.019(5) 0.005(5)
C34 0.020(4) 0.028(5) 0.040(6) 0.018(5) 0.007(4) -0.003(4)
C35 0.012(4) 0.028(5) 0.055(6) 0.001(5) 0.012(4) 0.003(4)
C36 0.042(6) 0.042(6) 0.031(6) 0.004(5) 0.015(5) 0.001(5)
C37 0.028(5) 0.037(6) 0.033(6) -0.003(5) 0.009(5) -0.002(5)
C38 0.021(5) 0.036(6) 0.039(6) 0.003(5) 0.002(5) -0.007(4)
Cl1 0.232(12) 0.104(8) 0.083(6) 0.027(6) -0.064(7) -0.049(8)
Cl2 0.160(9) 0.127(9) 0.106(8) 0.057(7) -0.084(7) -0.088(7)

loop_
_atom_type_symbol
_atom_type_description
_atom_type_scat_dispersion_real
_atom_type_scat_dispersion_imag
_atom_type_scat_source
C C 0.0033 0.0016 'International Tables Vol C Tables 4.2.6.8 and 6.1.1.4'
H H 0.0000 0.0000 'International Tables Vol C Tables 4.2.6.8 and 6.1.1.4'
O O 0.0106 0.0060 'International Tables Vol C Tables 4.2.6.8 and 6.1.1.4'
P P 0.1023 0.0942 'International Tables Vol C Tables 4.2.6.8 and 6.1.1.4'
S S 0.1246 0.1234 'International Tables Vol C Tables 4.2.6.8 and 6.1.1.4'
W W -0.8490 6.8722 'International Tables Vol C Tables 4.2.6.8 and 6.1.1.4'
Cl Cl 0.1484 0.1585 'International Tables Vol C Tables 4.2.6.8 and 6.1.1.4'

loop_
_geom_angle_atom_site_label_1
_geom_angle_atom_site_label_2
_geom_angle_atom_site_label_3
_geom_angle
_geom_angle_site_symmetry_1
C31 W1 C33 86.2(4) .
C31 W1 C32 88.0(3) .
C33 W1 C32 92.2(3) .
C31 W1 C30 92.6(3) .
C33 W1 C30 94.6(3) .
C32 W1 C30 173.3(4) .
C31 W1 C29 86.8(3) .
C33 W1 C29 172.9(3) .
C32 W1 C29 88.7(3) .
C30 W1 C29 84.6(3) .
C31 W1 P1 177.5(2) .
C33 W1 P1 92.2(3) .
C32 W1 P1 90.0(3) .
C30 W1 P1 89.5(2) .
C29 W1 P1 94.8(2) .
C36 W2 C34 92.0(3) .
C36 W2 C37 90.0(3) .
C34 W2 C37 91.6(3) .
C36 W2 C38 90.1(3) .
C34 W2 C38 178.0(3) .
C37 W2 C38 88.6(3) .
C36 W2 C35 86.4(3) .
C34 W2 C35 87.8(3) .
C37 W2 C35 176.4(3) .
C38 W2 C35 92.1(3) .
C36 W2 P2 175.3(3) .
C34 W2 P2 91.0(2) .
C37 W2 P2 93.5(2) .
C38 W2 P2 86.9(2) .
C35 W2 P2 90.0(2) .
C5 S1 C3 95.5(4) .
C5 S2 C4 95.2(3) .
C6 S3 C7 94.5(3) .
C6 S4 C8 94.2(3) .
C11 S5 C9 94.3(3) .
C10 S6 C11 94.0(3) .
C13 S7 C12 95.2(4) .
C12 S8 C14 95.5(3) .
C9 P1 C17 101.6(3) .
C9 P1 C7 101.0(3) .
C17 P1 C7 102.4(3) .
C9 P1 W1 115.3(2) .
C17 P1 W1 117.7(3) .
C7 P1 W1 116.4(2) .
C10 P2 C8 101.4(3) .
C10 P2 C23 100.9(3) .
C8 P2 C23 102.5(3) .
C10 P2 W2 113.9(3) .
C8 P2 W2 114.6(2) .
C23 P2 W2 120.9(3) .
C4 C3 C1 126.8(7) .
C4 C3 S1 117.6(6) .
C1 C3 S1 115.6(6) .
C3 C4 C2 128.0(7) .
C3 C4 S2 117.1(5) .
C2 C4 S2 114.9(6) .
C6 C5 S1 124.5(6) .
C6 C5 S2 121.8(6) .
S1 C5 S2 113.7(3) .
C5 C6 S3 124.0(6) .
C5 C6 S4 121.9(6) .
S3 C6 S4 114.0(4) .
C8 C7 S3 117.3(5) .
C8 C7 P1 128.2(5) .
S3 C7 P1 114.5(4) .
C7 C8 S4 117.4(5) .
C7 C8 P2 129.1(5) .
S4 C8 P2 113.5(4) .
C10 C9 S5 116.6(5) .
C10 C9 P1 129.3(5) .
S5 C9 P1 113.8(4) .
C9 C10 S6 117.6(5) .
C9 C10 P2 128.4(5) .
S6 C10 P2 113.8(4) .
C12 C11 S5 123.8(6) .
C12 C11 S6 122.0(6) .
S5 C11 S6 114.2(4) .
C11 C12 S8 123.9(6) .
C11 C12 S7 122.0(6) .
S8 C12 S7 114.0(3) .
C14 C13 C15 126.7(7) .
C14 C13 S7 118.5(6) .
C15 C13 S7 114.8(6) .
C13 C14 C16 128.3(7) .
C13 C14 S8 116.6(6) .
C16 C14 S8 115.0(6) .
C18 C17 C22 117.9(7) .
C18 C17 P1 122.3(6) .
C22 C17 P1 119.8(6) .
C17 C18 C19 122.0(8) .
C20 C19 C18 119.5(8) .
C21 C20 C19 119.4(8) .
C20 C21 C22 122.0(9) .
C21 C22 C17 119.1(8) .
C28 C23 C24 119.6(7) .
C28 C23 P2 120.9(6) .
C24 C23 P2 119.5(6) .
C25 C24 C23 119.3(8) .
C26 C25 C24 120.8(9) .
C25 C26 C27 119.7(9) .
C26 C27 C28 120.7(8) .
C23 C28 C27 119.9(8) .
O1 C29 W1 175.1(8) .
O2 C30 W1 175.9(7) .
O3 C31 W1 177.6(8) .
O4 C32 W1 177.6(9) .
O5 C33 W1 177.3(8) .
O6 C34 W2 178.7(8) .
O7 C35 W2 178.0(7) .
O8 C36 W2 178.0(9) .
O9 C37 W2 178.7(7) .
O10 C38 W2 179.3(9) .
Cl2 Cl2 Cl1 107.6(12) 2_665

loop_
_geom_bond_atom_site_label_1
_geom_bond_atom_site_label_2
_geom_bond_distance
_geom_bond_site_symmetry_2
W1 C31 1.985(10) .
W1 C33 2.024(10) .
W1 C32 2.028(10) .
W1 C30 2.050(8) .
W1 C29 2.059(9) .
W1 P1 2.488(2) .
W2 C36 2.012(10) .
W2 C34 2.038(9) .
W2 C37 2.044(10) .
W2 C38 2.049(10) .
W2 C35 2.053(9) .
W2 P2 2.476(2) .
S1 C5 1.749(7) .
S1 C3 1.770(7) .
S2 C5 1.764(7) .
S2 C4 1.777(7) .
S3 C6 1.762(7) .
S3 C7 1.765(7) .
S4 C6 1.764(7) .
S4 C8 1.764(7) .
S5 C11 1.752(8) .
S5 C9 1.768(6) .
S6 C10 1.754(7) .
S6 C11 1.766(7) .
S7 C13 1.753(7) .
S7 C12 1.754(7) .
S8 C12 1.747(7) .
S8 C14 1.773(7) .
P1 C9 1.818(7) .
P1 C17 1.827(8) .
P1 C7 1.838(7) .
P2 C10 1.811(7) .
P2 C8 1.820(7) .
P2 C23 1.823(8) .
O1 C29 1.132(9) .
O2 C30 1.152(8) .
O3 C31 1.166(10) .
O4 C32 1.146(10) .
O5 C33 1.155(9) .
O6 C34 1.143(9) .
O7 C35 1.142(9) .
O8 C36 1.153(10) .
O9 C37 1.158(9) .
O10 C38 1.143(10) .
C1 C3 1.497(10) .
C2 C4 1.511(9) .
C3 C4 1.312(11) .
C5 C6 1.345(9) .
C7 C8 1.336(9) .
C9 C10 1.347(9) .
C11 C12 1.343(9) .
C13 C14 1.306(10) .
C13 C15 1.508(10) .
C14 C16 1.505(10) .
C17 C18 1.363(11) .
C17 C22 1.417(11) .
C18 C19 1.387(12) .
C19 C20 1.382(12) .
C20 C21 1.348(11) .
C21 C22 1.386(11) .
C23 C28 1.333(10) .
C23 C24 1.411(11) .
C24 C25 1.392(11) .
C25 C26 1.349(12) .
C26 C27 1.359(12) .
C27 C28 1.413(11) .
Cl1 Cl2 1.970(16) .
Cl2 Cl2 1.380(16) 2_665
